data_4122787
loop_
_publ_author_name
'Timpa, Samuel D.'
'Pell, Christopher J.'
'Ozerov, Oleg V.'

_publ_section_title
;
 A Well-Defined (POCOP)Rh Catalyst for the Coupling of Aryl Halides with
 Thiols.
;
_journal_issue 42
_journal_name_full 'Journal of the American Chemical Society'
_journal_page_first 14772
_journal_page_last 14779
_journal_paper_doi 10.1021/ja505576g
_journal_volume 136
_journal_year 2014
_chemical_formula_moiety 'C30 H41 O2 P2 Rh S'
_chemical_formula_sum 'C30 H41 O2 P2 Rh S'
_chemical_formula_weight 630.54
_chemical_name_common (POCOP)Rh(Ph)(SPh)
_chemical_name_systematic
; 
 ? 
;
_space_group_IT_number 14
_symmetry_cell_setting monoclinic
_symmetry_space_group_name_Hall '-P 2ybc'
_symmetry_space_group_name_H-M 'P 1 21/c 1'
_atom_sites_solution_hydrogens geom
_atom_sites_solution_primary direct
_atom_sites_solution_secondary difmap
_audit_creation_method SHELXL-97
_cell_angle_alpha 90.00
_cell_angle_beta 92.333(3)
_cell_angle_gamma 90.00
_cell_formula_units_Z 8
_cell_length_a 11.492(3)
_cell_length_b 32.514(8)
_cell_length_c 16.267(4)
_cell_measurement_temperature 110(2)
_cell_volume 6073(3)
_computing_cell_refinement 'Bruker SMART'
_computing_data_collection 'Bruker SMART'
_computing_data_reduction 'Bruker SAINT'
_computing_molecular_graphics 'Bruker SHELXTL'
_computing_publication_material 'Bruker SHELXTL'
_computing_structure_refinement 'SHELXL-97 (Sheldrick, 2008)'
_computing_structure_solution 'SHELXS-97 (Sheldrick, 2008)'
_diffrn_ambient_temperature 110(2)
_diffrn_measured_fraction_theta_full 0.992
_diffrn_measured_fraction_theta_max 0.992
_diffrn_measurement_device_type 'CCD area detector'
_diffrn_measurement_method 'phi and omega scans'
_diffrn_radiation_monochromator graphite
_diffrn_radiation_source 'fine-focus sealed tube'
_diffrn_radiation_type MoK\a
_diffrn_radiation_wavelength 0.71073
_diffrn_reflns_av_R_equivalents 0.1273
_diffrn_reflns_av_sigmaI/netI 0.1521
_diffrn_reflns_limit_h_max 14
_diffrn_reflns_limit_h_min -14
_diffrn_reflns_limit_k_max 42
_diffrn_reflns_limit_k_min -42
_diffrn_reflns_limit_l_max 21
_diffrn_reflns_limit_l_min -21
_diffrn_reflns_number 70458
_diffrn_reflns_theta_full 27.50
_diffrn_reflns_theta_max 27.50
_diffrn_reflns_theta_min 1.88
_exptl_absorpt_coefficient_mu 0.761
_exptl_absorpt_correction_T_max 0.9702
_exptl_absorpt_correction_T_min 0.9075
_exptl_absorpt_correction_type multi-scan
_exptl_absorpt_process_details SADABS
_exptl_crystal_colour purple
_exptl_crystal_density_diffrn 1.379
_exptl_crystal_density_method 'not measured'
_exptl_crystal_description rhombus
_exptl_crystal_F_000 2624
_exptl_crystal_size_max 0.13
_exptl_crystal_size_mid 0.06
_exptl_crystal_size_min 0.04
_refine_diff_density_max 0.591
_refine_diff_density_min -0.940
_refine_diff_density_rms 0.106
_refine_ls_extinction_method none
_refine_ls_goodness_of_fit_ref 0.784
_refine_ls_hydrogen_treatment mixed
_refine_ls_matrix_type full
_refine_ls_number_parameters 665
_refine_ls_number_reflns 13855
_refine_ls_number_restraints 0
_refine_ls_restrained_S_all 0.784
_refine_ls_R_factor_all 0.1068
_refine_ls_R_factor_gt 0.0461
_refine_ls_shift/su_max 0.002
_refine_ls_shift/su_mean 0.000
_refine_ls_structure_factor_coef Fsqd
_refine_ls_weighting_details 'calc w=1/[\s^2^(Fo^2^)+(0.0103P)^2^+0.0000P] where P=(Fo^2^+2Fc^2^)/3'
_refine_ls_weighting_scheme calc
_refine_ls_wR_factor_gt 0.0641
_refine_ls_wR_factor_ref 0.0755
_reflns_number_gt 7196
_reflns_number_total 13855
_reflns_threshold_expression >2sigma(I)
_cod_data_source_file ja505576g_si_002.cif
_cod_data_source_block 7
_cod_depositor_comments
;
The following automatic conversions were performed:

'_symmetry_cell_setting' value 'Monoclinic' changed to 'monoclinic'
according to
/usr/data/users/saulius/automatic-downloads/rss-feeds/ACS/lib/dictionaries/cif_core.dic
dictionary named 'cif_core.dic' version 2.4.2 from 2011-04-26.

Automatic conversion script
Id: cif_fix_values 2827 2014-09-09 07:05:25Z andrius 

 Adding full bibliography for 4122784--4122787.cif.
;
_cod_original_sg_symbol_H-M 'P 21/c'
_cod_database_code 4122787

loop_
_symmetry_equiv_pos_as_xyz
'x, y, z'
'-x, y+1/2, -z+1/2'
'-x, -y, -z'
'x, -y-1/2, z-1/2'

loop_
_atom_site_label
_atom_site_type_symbol
_atom_site_fract_x
_atom_site_fract_y
_atom_site_fract_z
_atom_site_U_iso_or_equiv
_atom_site_adp_type
_atom_site_occupancy
_atom_site_symmetry_multiplicity
_atom_site_calc_flag
_atom_site_refinement_flags
Rh1 Rh 1.06354(3) 0.120768(10) 0.68940(2) 0.02152(9) Uani 1 1 d .
Rh2 Rh 0.49763(3) 0.130529(10) 1.18610(2) 0.02259(9) Uani 1 1 d .
P2 P 1.19651(9) 0.11882(4) 0.58744(6) 0.0225(3) Uani 1 1 d .
P4 P 0.46911(10) 0.20022(4) 1.18520(8) 0.0295(3) Uani 1 1 d .
S1 S 1.14319(10) 0.18417(4) 0.73575(7) 0.0340(3) Uani 1 1 d .
P1 P 0.95159(9) 0.09622(3) 0.79472(7) 0.0245(3) Uani 1 1 d .
S2 S 0.42548(10) 0.12330(4) 1.31982(7) 0.0350(3) Uani 1 1 d .
P3 P 0.50467(10) 0.06353(3) 1.13643(7) 0.0266(3) Uani 1 1 d .
O1 O 0.9385(2) 0.04641(8) 0.77507(16) 0.0270(7) Uani 1 1 d .
O2 O 1.1925(2) 0.07099(8) 0.55434(16) 0.0248(7) Uani 1 1 d .
O4 O 0.4706(3) 0.21290(9) 1.08665(18) 0.0382(8) Uani 1 1 d .
O3 O 0.4836(2) 0.06852(9) 1.03564(16) 0.0326(8) Uani 1 1 d .
C1 C 1.0687(4) 0.20752(13) 0.8170(3) 0.0305(11) Uani 1 1 d .
C2 C 0.9854(4) 0.23733(14) 0.8009(3) 0.0385(13) Uani 1 1 d .
H2 H 0.9654 0.2443 0.7454 0.046 Uiso 1 1 calc R
C3 C 0.9301(4) 0.25733(15) 0.8635(4) 0.0561(17) Uani 1 1 d .
H3 H 0.8733 0.2779 0.8510 0.067 Uiso 1 1 calc R
C4 C 0.9581(5) 0.24722(17) 0.9439(4) 0.0615(18) Uani 1 1 d .
H4 H 0.9183 0.2600 0.9870 0.074 Uiso 1 1 calc R
C5 C 1.0437(4) 0.21853(15) 0.9621(3) 0.0460(14) Uani 1 1 d .
H5 H 1.0647 0.2122 1.0178 0.055 Uiso 1 1 calc R
C6 C 1.0990(4) 0.19896(13) 0.8990(3) 0.0333(12) Uani 1 1 d .
H6 H 1.1585 0.1794 0.9118 0.040 Uiso 1 1 calc R
C7 C 0.9252(3) 0.12427(14) 0.6083(2) 0.0242(10) Uani 1 1 d .
C8 C 0.8771(4) 0.09364(13) 0.5576(3) 0.0282(11) Uani 1 1 d .
H8 H 0.9083 0.0666 0.5597 0.034 Uiso 1 1 calc R
C9 C 0.7828(4) 0.10274(14) 0.5036(3) 0.0361(12) Uani 1 1 d .
H9 H 0.7518 0.0819 0.4681 0.043 Uiso 1 1 calc R
C10 C 0.7338(4) 0.14174(15) 0.5012(3) 0.0360(12) Uani 1 1 d .
H10 H 0.6691 0.1475 0.4648 0.043 Uiso 1 1 calc R
C11 C 0.7798(4) 0.17213(14) 0.5521(3) 0.0351(12) Uani 1 1 d .
H11 H 0.7465 0.1989 0.5511 0.042 Uiso 1 1 calc R
C12 C 0.8755(3) 0.16347(13) 0.6052(3) 0.0302(11) Uani 1 1 d .
H12 H 0.9072 0.1846 0.6397 0.036 Uiso 1 1 calc R
C13 C 1.0672(3) 0.05998(12) 0.6672(2) 0.0226(10) Uani 1 1 d .
C14 C 1.0080(4) 0.03199(13) 0.7133(3) 0.0260(11) Uani 1 1 d .
C25 C 0.8013(3) 0.10883(12) 0.8172(3) 0.0274(11) Uani 1 1 d .
H25 H 0.7796 0.0912 0.8646 0.033 Uiso 1 1 calc R
C26 C 0.7139(4) 0.09913(14) 0.7454(3) 0.0413(13) Uani 1 1 d .
H26A H 0.6344 0.1038 0.7629 0.062 Uiso 1 1 calc R
H26B H 0.7226 0.0703 0.7288 0.062 Uiso 1 1 calc R
H26C H 0.7292 0.1171 0.6987 0.062 Uiso 1 1 calc R
C27 C 0.7911(4) 0.15342(12) 0.8449(3) 0.0407(13) Uani 1 1 d .
H27A H 0.8121 0.1717 0.8000 0.061 Uiso 1 1 calc R
H27B H 0.8439 0.1582 0.8928 0.061 Uiso 1 1 calc R
H27C H 0.7108 0.1590 0.8598 0.061 Uiso 1 1 calc R
C28 C 1.0264(4) 0.09494(13) 0.8969(2) 0.0300(11) Uani 1 1 d .
H28 H 1.0264 0.1237 0.9186 0.036 Uiso 1 1 calc R
C30 C 1.1532(4) 0.08252(15) 0.8892(3) 0.0520(15) Uani 1 1 d .
H30A H 1.1937 0.0842 0.9433 0.078 Uiso 1 1 calc R
H30B H 1.1905 0.1011 0.8508 0.078 Uiso 1 1 calc R
H30C H 1.1570 0.0543 0.8686 0.078 Uiso 1 1 calc R
C29 C 0.9676(4) 0.06814(16) 0.9599(3) 0.0613(17) Uani 1 1 d .
H29A H 0.9597 0.0400 0.9387 0.092 Uiso 1 1 calc R
H29B H 0.8902 0.0793 0.9702 0.092 Uiso 1 1 calc R
H29C H 1.0149 0.0679 1.0114 0.092 Uiso 1 1 calc R
C15 C 1.0122(4) -0.00994(13) 0.6996(3) 0.0337(12) Uani 1 1 d .
H15 H 0.9708 -0.0284 0.7330 0.040 Uiso 1 1 calc R
C16 C 1.0777(4) -0.02461(13) 0.6363(3) 0.0340(12) Uani 1 1 d .
H16 H 1.0808 -0.0533 0.6261 0.041 Uiso 1 1 calc R
C17 C 1.1397(4) 0.00243(13) 0.5871(3) 0.0318(12) Uani 1 1 d .
H17 H 1.1847 -0.0075 0.5436 0.038 Uiso 1 1 calc R
C18 C 1.1334(3) 0.04369(13) 0.6037(2) 0.0240(10) Uani 1 1 d .
C19 C 1.1938(3) 0.14759(13) 0.4912(2) 0.0262(11) Uani 1 1 d .
H19 H 1.2610 0.1380 0.4590 0.031 Uiso 1 1 calc R
C21 C 1.2143(4) 0.19366(12) 0.5119(3) 0.0410(13) Uani 1 1 d .
H21A H 1.2037 0.2101 0.4617 0.061 Uiso 1 1 calc R
H21B H 1.2938 0.1974 0.5349 0.061 Uiso 1 1 calc R
H21C H 1.1584 0.2026 0.5522 0.061 Uiso 1 1 calc R
C20 C 1.0834(3) 0.14174(13) 0.4374(2) 0.0367(12) Uani 1 1 d .
H20A H 1.0173 0.1541 0.4644 0.055 Uiso 1 1 calc R
H20B H 1.0689 0.1123 0.4291 0.055 Uiso 1 1 calc R
H20C H 1.0929 0.1550 0.3840 0.055 Uiso 1 1 calc R
C22 C 1.3463(3) 0.12418(13) 0.6287(2) 0.0248(10) Uani 1 1 d .
H22 H 1.3546 0.1524 0.6527 0.030 Uiso 1 1 calc R
C24 C 1.4400(3) 0.11905(14) 0.5649(2) 0.0397(13) Uani 1 1 d .
H24A H 1.5173 0.1206 0.5925 0.060 Uiso 1 1 calc R
H24B H 1.4320 0.1410 0.5238 0.060 Uiso 1 1 calc R
H24C H 1.4305 0.0923 0.5378 0.060 Uiso 1 1 calc R
C23 C 1.3673(3) 0.09295(13) 0.6992(2) 0.0336(12) Uani 1 1 d .
H23A H 1.3576 0.0650 0.6776 0.050 Uiso 1 1 calc R
H23B H 1.3110 0.0977 0.7418 0.050 Uiso 1 1 calc R
H23C H 1.4465 0.0963 0.7228 0.050 Uiso 1 1 calc R
C31 C 0.4122(4) 0.07147(13) 1.3526(2) 0.0262(11) Uani 1 1 d .
C32 C 0.5083(4) 0.04782(13) 1.3752(2) 0.0304(11) Uani 1 1 d .
H32 H 0.5839 0.0596 1.3742 0.036 Uiso 1 1 calc R
C33 C 0.4960(4) 0.00743(14) 1.3991(3) 0.0348(12) Uani 1 1 d .
H33 H 0.5632 -0.0083 1.4141 0.042 Uiso 1 1 calc R
C34 C 0.3863(4) -0.01050(15) 1.4016(3) 0.0373(12) Uani 1 1 d .
H34 H 0.3782 -0.0386 1.4166 0.045 Uiso 1 1 calc R
C35 C 0.2896(4) 0.01315(14) 1.3818(3) 0.0360(12) Uani 1 1 d .
H35 H 0.2140 0.0015 1.3843 0.043 Uiso 1 1 calc R
C36 C 0.3020(4) 0.05399(14) 1.3582(2) 0.0321(12) Uani 1 1 d .
H36 H 0.2347 0.0701 1.3457 0.039 Uiso 1 1 calc R
C37 C 0.6698(4) 0.14032(13) 1.1745(3) 0.0301(11) Uani 1 1 d .
C38 C 0.7343(4) 0.13068(13) 1.2473(3) 0.0352(12) Uani 1 1 d .
H38 H 0.6958 0.1206 1.2937 0.042 Uiso 1 1 calc R
C39 C 0.8549(4) 0.13596(15) 1.2512(3) 0.0528(15) Uani 1 1 d .
H39 H 0.8978 0.1294 1.3007 0.063 Uiso 1 1 calc R
C40 C 0.9128(4) 0.15053(17) 1.1847(4) 0.0659(18) Uani 1 1 d .
H40 H 0.9951 0.1537 1.1878 0.079 Uiso 1 1 calc R
C41 C 0.8502(4) 0.16041(16) 1.1139(3) 0.0559(16) Uani 1 1 d .
H41 H 0.8898 0.1704 1.0678 0.067 Uiso 1 1 calc R
C42 C 0.7292(4) 0.15609(13) 1.1083(3) 0.0393(13) Uani 1 1 d .
H42 H 0.6871 0.1639 1.0593 0.047 Uiso 1 1 calc R
C55 C 0.5781(4) 0.23580(13) 1.2269(3) 0.0441(14) Uani 1 1 d .
H55 H 0.6513 0.2296 1.1981 0.053 Uiso 1 1 calc R
C57 C 0.6059(4) 0.22820(15) 1.3185(3) 0.0635(17) Uani 1 1 d .
H57A H 0.6695 0.2464 1.3375 0.095 Uiso 1 1 calc R
H57B H 0.6294 0.1995 1.3267 0.095 Uiso 1 1 calc R
H57C H 0.5367 0.2339 1.3498 0.095 Uiso 1 1 calc R
C56 C 0.5481(5) 0.28092(14) 1.2065(3) 0.0698(18) Uani 1 1 d .
H56A H 0.4790 0.2891 1.2359 0.105 Uiso 1 1 calc R
H56B H 0.5323 0.2838 1.1471 0.105 Uiso 1 1 calc R
H56C H 0.6139 0.2986 1.2235 0.105 Uiso 1 1 calc R
C58 C 0.3248(4) 0.21998(13) 1.2089(3) 0.0352(12) Uani 1 1 d .
H58 H 0.3187 0.2485 1.1861 0.042 Uiso 1 1 calc R
C60 C 0.2312(4) 0.19414(15) 1.1642(3) 0.0566(16) Uani 1 1 d .
H60A H 0.2282 0.1669 1.1896 0.085 Uiso 1 1 calc R
H60B H 0.2498 0.1913 1.1062 0.085 Uiso 1 1 calc R
H60C H 0.1554 0.2077 1.1680 0.085 Uiso 1 1 calc R
C59 C 0.3021(4) 0.22259(14) 1.3005(3) 0.0478(14) Uani 1 1 d .
H59A H 0.2190 0.2273 1.3078 0.072 Uiso 1 1 calc R
H59B H 0.3472 0.2453 1.3252 0.072 Uiso 1 1 calc R
H59C H 0.3256 0.1967 1.3274 0.072 Uiso 1 1 calc R
C48 C 0.4614(4) 0.17976(14) 1.0329(3) 0.0313(11) Uani 1 1 d .
C47 C 0.4391(4) 0.18761(15) 0.9499(3) 0.0440(14) Uani 1 1 d .
H47 H 0.4292 0.2150 0.9304 0.053 Uiso 1 1 calc R
C46 C 0.4317(4) 0.15473(16) 0.8963(3) 0.0468(14) Uani 1 1 d .
H46 H 0.4162 0.1596 0.8393 0.056 Uiso 1 1 calc R
C45 C 0.4463(4) 0.11491(15) 0.9241(3) 0.0374(12) Uani 1 1 d .
H45 H 0.4414 0.0924 0.8868 0.045 Uiso 1 1 calc R
C44 C 0.4684(4) 0.10827(14) 1.0076(3) 0.0296(11) Uani 1 1 d .
C52 C 0.3790(4) 0.03111(13) 1.1603(3) 0.0344(12) Uani 1 1 d .
H52 H 0.3864 0.0239 1.2200 0.041 Uiso 1 1 calc R
C54 C 0.3726(5) -0.00918(15) 1.1115(3) 0.083(2) Uani 1 1 d .
H54A H 0.3025 -0.0244 1.1255 0.125 Uiso 1 1 calc R
H54B H 0.4417 -0.0259 1.1252 0.125 Uiso 1 1 calc R
H54C H 0.3695 -0.0030 1.0524 0.125 Uiso 1 1 calc R
C53 C 0.2672(4) 0.05617(15) 1.1468(3) 0.0549(16) Uani 1 1 d .
H53A H 0.2578 0.0638 1.0886 0.082 Uiso 1 1 calc R
H53B H 0.2719 0.0811 1.1806 0.082 Uiso 1 1 calc R
H53C H 0.2004 0.0396 1.1625 0.082 Uiso 1 1 calc R
C49 C 0.6306(4) 0.02895(14) 1.1358(3) 0.0404(13) Uani 1 1 d .
H49 H 0.6057 0.0052 1.1002 0.048 Uiso 1 1 calc R
C51 C 0.6618(4) 0.01080(16) 1.2192(3) 0.0703(19) Uani 1 1 d .
H51A H 0.7295 -0.0073 1.2150 0.105 Uiso 1 1 calc R
H51B H 0.5957 -0.0051 1.2384 0.105 Uiso 1 1 calc R
H51C H 0.6805 0.0330 1.2583 0.105 Uiso 1 1 calc R
C50 C 0.7357(4) 0.04766(13) 1.0952(3) 0.0452(14) Uani 1 1 d .
H50A H 0.7760 0.0665 1.1339 0.068 Uiso 1 1 calc R
H50B H 0.7095 0.0628 1.0458 0.068 Uiso 1 1 calc R
H50C H 0.7891 0.0257 1.0800 0.068 Uiso 1 1 calc R
C43 C 0.4759(3) 0.14069(13) 1.0642(2) 0.0253(10) Uani 1 1 d .

loop_
_atom_site_aniso_label
_atom_site_aniso_U_11
_atom_site_aniso_U_22
_atom_site_aniso_U_33
_atom_site_aniso_U_23
_atom_site_aniso_U_13
_atom_site_aniso_U_12
Rh1 0.01943(18) 0.0240(2) 0.02122(19) -0.00079(16) 0.00256(15) -0.00222(16)
Rh2 0.02165(19) 0.0256(2) 0.02067(19) -0.00017(16) 0.00205(15) -0.00074(16)
P2 0.0207(6) 0.0274(7) 0.0196(6) 0.0001(5) 0.0020(5) 0.0001(5)
P4 0.0291(7) 0.0263(7) 0.0335(8) -0.0011(6) 0.0046(6) 0.0003(6)
S1 0.0321(7) 0.0345(7) 0.0362(8) -0.0100(6) 0.0107(6) -0.0105(6)
P1 0.0205(6) 0.0272(7) 0.0262(7) -0.0012(5) 0.0048(5) -0.0041(5)
S2 0.0479(8) 0.0305(7) 0.0277(7) -0.0015(6) 0.0137(6) 0.0031(6)
P3 0.0343(7) 0.0262(7) 0.0196(7) 0.0002(5) 0.0057(6) -0.0025(6)
O1 0.0305(18) 0.0204(17) 0.0309(19) -0.0018(14) 0.0127(15) -0.0023(14)
O2 0.0326(18) 0.0201(17) 0.0221(17) -0.0019(13) 0.0059(14) -0.0039(14)
O4 0.057(2) 0.0273(19) 0.031(2) 0.0077(15) 0.0064(17) -0.0001(16)
O3 0.050(2) 0.0319(19) 0.0162(17) 0.0005(14) 0.0052(15) -0.0057(16)
C1 0.028(3) 0.025(3) 0.039(3) -0.003(2) 0.007(2) -0.006(2)
C2 0.025(3) 0.036(3) 0.055(4) -0.001(3) 0.003(3) -0.001(2)
C3 0.029(3) 0.033(3) 0.107(5) -0.018(4) 0.013(4) 0.001(2)
C4 0.049(4) 0.049(4) 0.089(5) -0.037(4) 0.032(4) -0.018(3)
C5 0.044(3) 0.052(4) 0.042(3) -0.014(3) 0.008(3) -0.020(3)
C6 0.032(3) 0.031(3) 0.038(3) -0.008(2) 0.011(2) -0.003(2)
C7 0.018(2) 0.036(3) 0.018(2) 0.010(2) 0.0065(18) 0.003(2)
C8 0.025(3) 0.031(3) 0.028(3) 0.003(2) 0.000(2) -0.004(2)
C9 0.034(3) 0.046(3) 0.028(3) -0.001(2) -0.004(2) -0.006(2)
C10 0.025(3) 0.051(3) 0.032(3) 0.012(3) 0.000(2) 0.005(2)
C11 0.027(3) 0.034(3) 0.045(3) 0.011(3) 0.009(2) 0.007(2)
C12 0.021(3) 0.032(3) 0.037(3) 0.001(2) 0.000(2) 0.000(2)
C13 0.013(2) 0.029(3) 0.026(3) -0.001(2) -0.0022(19) -0.0039(19)
C14 0.024(3) 0.025(3) 0.029(3) -0.003(2) 0.000(2) -0.001(2)
C25 0.026(3) 0.025(3) 0.032(3) -0.001(2) 0.007(2) -0.005(2)
C26 0.027(3) 0.062(4) 0.035(3) -0.003(3) 0.005(2) -0.011(3)
C27 0.028(3) 0.038(3) 0.057(4) -0.006(3) 0.007(3) 0.001(2)
C28 0.029(3) 0.038(3) 0.023(3) -0.001(2) 0.007(2) -0.002(2)
C30 0.037(3) 0.083(4) 0.036(3) 0.016(3) -0.001(3) 0.016(3)
C29 0.052(4) 0.094(5) 0.038(3) 0.026(3) 0.003(3) -0.016(3)
C15 0.032(3) 0.026(3) 0.044(3) 0.004(2) 0.012(2) 0.000(2)
C16 0.039(3) 0.018(3) 0.046(3) -0.002(2) 0.002(3) 0.002(2)
C17 0.033(3) 0.030(3) 0.032(3) -0.004(2) 0.004(2) 0.001(2)
C18 0.023(3) 0.026(3) 0.023(3) -0.001(2) -0.002(2) 0.000(2)
C19 0.020(2) 0.037(3) 0.022(3) 0.006(2) 0.002(2) 0.002(2)
C21 0.049(3) 0.037(3) 0.037(3) 0.012(2) 0.004(3) 0.000(3)
C20 0.038(3) 0.050(3) 0.023(3) 0.009(2) 0.002(2) 0.001(2)
C22 0.020(2) 0.031(3) 0.023(2) 0.001(2) 0.0053(19) -0.001(2)
C24 0.022(3) 0.067(4) 0.030(3) 0.010(3) 0.006(2) 0.005(3)
C23 0.020(3) 0.056(3) 0.025(3) 0.002(2) 0.002(2) 0.003(2)
C31 0.032(3) 0.030(3) 0.017(2) -0.006(2) 0.006(2) 0.000(2)
C32 0.034(3) 0.037(3) 0.020(3) -0.005(2) 0.003(2) -0.004(2)
C33 0.043(3) 0.034(3) 0.028(3) 0.003(2) -0.001(2) 0.009(2)
C34 0.050(3) 0.040(3) 0.022(3) -0.001(2) 0.001(2) -0.003(3)
C35 0.036(3) 0.049(3) 0.024(3) -0.002(2) 0.010(2) -0.008(3)
C36 0.034(3) 0.039(3) 0.023(3) 0.002(2) 0.007(2) 0.006(2)
C37 0.029(3) 0.025(3) 0.036(3) -0.008(2) 0.003(2) 0.005(2)
C38 0.021(3) 0.039(3) 0.045(3) -0.003(3) -0.001(2) -0.001(2)
C39 0.033(3) 0.056(4) 0.068(4) -0.003(3) -0.016(3) -0.002(3)
C40 0.020(3) 0.083(5) 0.094(5) 0.006(4) -0.001(3) -0.011(3)
C41 0.032(3) 0.066(4) 0.071(4) 0.008(3) 0.016(3) 0.000(3)
C42 0.027(3) 0.045(3) 0.046(3) 0.009(3) 0.006(3) -0.003(2)
C55 0.038(3) 0.030(3) 0.064(4) -0.008(3) 0.001(3) -0.009(2)
C57 0.049(4) 0.061(4) 0.078(5) -0.034(3) -0.018(3) 0.007(3)
C56 0.079(4) 0.034(3) 0.096(5) -0.014(3) 0.009(4) -0.015(3)
C58 0.031(3) 0.028(3) 0.047(3) -0.001(2) 0.006(2) 0.009(2)
C60 0.028(3) 0.070(4) 0.072(4) -0.011(3) -0.004(3) 0.013(3)
C59 0.041(3) 0.057(4) 0.046(4) -0.008(3) 0.008(3) 0.019(3)
C48 0.027(3) 0.037(3) 0.029(3) 0.006(2) 0.004(2) -0.003(2)
C47 0.046(3) 0.048(4) 0.038(3) 0.021(3) -0.003(3) 0.002(3)
C46 0.046(3) 0.071(4) 0.024(3) 0.014(3) 0.001(3) -0.011(3)
C45 0.040(3) 0.053(4) 0.019(3) 0.000(2) 0.001(2) -0.015(3)
C44 0.026(3) 0.042(3) 0.022(3) 0.008(2) 0.005(2) -0.006(2)
C52 0.052(3) 0.034(3) 0.017(3) -0.003(2) 0.006(2) -0.018(3)
C54 0.116(5) 0.064(4) 0.074(5) -0.043(3) 0.050(4) -0.061(4)
C53 0.035(3) 0.090(5) 0.040(3) 0.013(3) -0.003(3) -0.019(3)
C49 0.049(3) 0.034(3) 0.039(3) 0.007(2) 0.018(3) 0.011(3)
C51 0.071(4) 0.088(5) 0.055(4) 0.037(3) 0.036(3) 0.053(4)
C50 0.049(3) 0.041(3) 0.047(3) 0.004(3) 0.015(3) 0.009(3)
C43 0.024(2) 0.029(3) 0.023(3) 0.008(2) 0.002(2) -0.007(2)

loop_
_atom_type_symbol
_atom_type_description
_atom_type_scat_dispersion_real
_atom_type_scat_dispersion_imag
_atom_type_scat_source
C C 0.0033 0.0016 'International Tables Vol C Tables 4.2.6.8 and 6.1.1.4'
H H 0.0000 0.0000 'International Tables Vol C Tables 4.2.6.8 and 6.1.1.4'
O O 0.0106 0.0060 'International Tables Vol C Tables 4.2.6.8 and 6.1.1.4'
P P 0.1023 0.0942 'International Tables Vol C Tables 4.2.6.8 and 6.1.1.4'
S S 0.1246 0.1234 'International Tables Vol C Tables 4.2.6.8 and 6.1.1.4'
Rh Rh -1.1178 0.9187 'International Tables Vol C Tables 4.2.6.8 and 6.1.1.4'

loop_
_geom_angle_atom_site_label_1
_geom_angle_atom_site_label_2
_geom_angle_atom_site_label_3
_geom_angle
C13 Rh1 C7 87.69(17)
C13 Rh1 P2 79.86(12)
C7 Rh1 P2 93.36(11)
C13 Rh1 P1 79.13(12)
C7 Rh1 P1 93.22(11)
P2 Rh1 P1 157.68(4)
C13 Rh1 S1 154.59(11)
C7 Rh1 S1 116.19(13)
P2 Rh1 S1 89.66(4)
P1 Rh1 S1 106.42(4)
C43 Rh2 C37 87.99(17)
C43 Rh2 P4 79.61(13)
C37 Rh2 P4 89.08(12)
C43 Rh2 P3 79.42(13)
C37 Rh2 P3 93.85(12)
P4 Rh2 P3 158.70(5)
C43 Rh2 S2 152.25(12)
C37 Rh2 S2 118.78(13)
P4 Rh2 S2 92.79(4)
P3 Rh2 S2 104.14(4)
O2 P2 C19 101.80(17)
O2 P2 C22 102.92(17)
C19 P2 C22 104.43(18)
O2 P2 Rh1 104.54(10)
C19 P2 Rh1 128.06(14)
C22 P2 Rh1 112.02(13)
O4 P4 C55 99.7(2)
O4 P4 C58 99.26(19)
C55 P4 C58 108.3(2)
O4 P4 Rh2 104.21(11)
C55 P4 Rh2 122.12(16)
C58 P4 Rh2 118.41(15)
C1 S1 Rh1 114.70(14)
O1 P1 C25 100.29(16)
O1 P1 C28 100.81(18)
C25 P1 C28 103.60(19)
O1 P1 Rh1 104.01(10)
C25 P1 Rh1 128.79(15)
C28 P1 Rh1 114.91(14)
C31 S2 Rh2 114.00(13)
O3 P3 C49 97.96(18)
O3 P3 C52 100.39(18)
C49 P3 C52 106.0(2)
O3 P3 Rh2 104.27(11)
C49 P3 Rh2 127.96(17)
C52 P3 Rh2 115.08(15)
C14 O1 P1 114.7(2)
C18 O2 P2 114.9(2)
C48 O4 P4 114.4(3)
C44 O3 P3 115.5(3)
C2 C1 C6 117.8(4)
C2 C1 S1 120.8(4)
C6 C1 S1 121.2(4)
C1 C2 C3 121.7(5)
C1 C2 H2 119.1
C3 C2 H2 119.1
C4 C3 C2 119.4(5)
C4 C3 H3 120.3
C2 C3 H3 120.3
C3 C4 C5 120.3(5)
C3 C4 H4 119.9
C5 C4 H4 119.9
C4 C5 C6 119.7(5)
C4 C5 H5 120.1
C6 C5 H5 120.1
C5 C6 C1 120.9(5)
C5 C6 H6 119.5
C1 C6 H6 119.5
C8 C7 C12 118.7(4)
C8 C7 Rh1 128.8(3)
C12 C7 Rh1 112.5(3)
C7 C8 C9 120.0(4)
C7 C8 H8 120.0
C9 C8 H8 120.0
C10 C9 C8 120.9(4)
C10 C9 H9 119.5
C8 C9 H9 119.5
C11 C10 C9 119.5(4)
C11 C10 H10 120.2
C9 C10 H10 120.2
C10 C11 C12 119.9(4)
C10 C11 H11 120.1
C12 C11 H11 120.1
C7 C12 C11 121.0(4)
C7 C12 H12 119.5
C11 C12 H12 119.5
C14 C13 C18 116.3(4)
C14 C13 Rh1 122.5(3)
C18 C13 Rh1 121.1(3)
C13 C14 C15 122.9(4)
C13 C14 O1 118.8(4)
C15 C14 O1 118.3(4)
C27 C25 C26 111.3(4)
C27 C25 P1 110.9(3)
C26 C25 P1 113.2(3)
C27 C25 H25 107.0
C26 C25 H25 107.0
P1 C25 H25 107.0
C25 C26 H26A 109.5
C25 C26 H26B 109.5
H26A C26 H26B 109.5
C25 C26 H26C 109.5
H26A C26 H26C 109.5
H26B C26 H26C 109.5
C25 C27 H27A 109.5
C25 C27 H27B 109.5
H27A C27 H27B 109.5
C25 C27 H27C 109.5
H27A C27 H27C 109.5
H27B C27 H27C 109.5
C30 C28 C29 110.8(4)
C30 C28 P1 110.2(3)
C29 C28 P1 114.6(3)
C30 C28 H28 106.9
C29 C28 H28 106.9
P1 C28 H28 106.9
C28 C30 H30A 109.5
C28 C30 H30B 109.5
H30A C30 H30B 109.5
C28 C30 H30C 109.5
H30A C30 H30C 109.5
H30B C30 H30C 109.5
C28 C29 H29A 109.5
C28 C29 H29B 109.5
H29A C29 H29B 109.5
C28 C29 H29C 109.5
H29A C29 H29C 109.5
H29B C29 H29C 109.5
C14 C15 C16 118.9(4)
C14 C15 H15 120.6
C16 C15 H15 120.6
C15 C16 C17 120.8(4)
C15 C16 H16 119.6
C17 C16 H16 119.6
C18 C17 C16 118.0(4)
C18 C17 H17 121.0
C16 C17 H17 121.0
C17 C18 O2 118.6(4)
C17 C18 C13 123.1(4)
O2 C18 C13 118.2(4)
C20 C19 C21 111.1(3)
C20 C19 P2 114.4(3)
C21 C19 P2 108.1(3)
C20 C19 H19 107.6
C21 C19 H19 107.6
P2 C19 H19 107.6
C19 C21 H21A 109.5
C19 C21 H21B 109.5
H21A C21 H21B 109.5
C19 C21 H21C 109.5
H21A C21 H21C 109.5
H21B C21 H21C 109.5
C19 C20 H20A 109.5
C19 C20 H20B 109.5
H20A C20 H20B 109.5
C19 C20 H20C 109.5
H20A C20 H20C 109.5
H20B C20 H20C 109.5
C24 C22 C23 109.7(3)
C24 C22 P2 114.6(3)
C23 C22 P2 109.0(3)
C24 C22 H22 107.7
C23 C22 H22 107.7
P2 C22 H22 107.7
C22 C24 H24A 109.5
C22 C24 H24B 109.5
H24A C24 H24B 109.5
C22 C24 H24C 109.5
H24A C24 H24C 109.5
H24B C24 H24C 109.5
C22 C23 H23A 109.5
C22 C23 H23B 109.5
H23A C23 H23B 109.5
C22 C23 H23C 109.5
H23A C23 H23C 109.5
H23B C23 H23C 109.5
C32 C31 C36 118.3(4)
C32 C31 S2 122.0(3)
C36 C31 S2 119.7(3)
C33 C32 C31 121.0(4)
C33 C32 H32 119.5
C31 C32 H32 119.5
C32 C33 C34 120.7(4)
C32 C33 H33 119.6
C34 C33 H33 119.6
C35 C34 C33 118.9(5)
C35 C34 H34 120.6
C33 C34 H34 120.6
C34 C35 C36 120.4(4)
C34 C35 H35 119.8
C36 C35 H35 119.8
C35 C36 C31 120.7(4)
C35 C36 H36 119.7
C31 C36 H36 119.7
C42 C37 C38 118.3(4)
C42 C37 Rh2 129.9(3)
C38 C37 Rh2 111.8(3)
C39 C38 C37 120.0(4)
C39 C38 H38 120.0
C37 C38 H38 120.0
C40 C39 C38 121.1(5)
C40 C39 H39 119.4
C38 C39 H39 119.4
C41 C40 C39 119.1(5)
C41 C40 H40 120.4
C39 C40 H40 120.4
C40 C41 C42 121.2(5)
C40 C41 H41 119.4
C42 C41 H41 119.4
C37 C42 C41 120.2(5)
C37 C42 H42 119.9
C41 C42 H42 119.9
C57 C55 C56 113.6(4)
C57 C55 P4 112.0(3)
C56 C55 P4 112.4(3)
C57 C55 H55 106.1
C56 C55 H55 106.1
P4 C55 H55 106.1
C55 C57 H57A 109.5
C55 C57 H57B 109.5
H57A C57 H57B 109.5
C55 C57 H57C 109.5
H57A C57 H57C 109.5
H57B C57 H57C 109.5
C55 C56 H56A 109.5
C55 C56 H56B 109.5
H56A C56 H56B 109.5
C55 C56 H56C 109.5
H56A C56 H56C 109.5
H56B C56 H56C 109.5
C59 C58 C60 110.5(4)
C59 C58 P4 114.6(3)
C60 C58 P4 109.5(3)
C59 C58 H58 107.3
C60 C58 H58 107.3
P4 C58 H58 107.3
C58 C60 H60A 109.5
C58 C60 H60B 109.5
H60A C60 H60B 109.5
C58 C60 H60C 109.5
H60A C60 H60C 109.5
H60B C60 H60C 109.5
C58 C59 H59A 109.5
C58 C59 H59B 109.5
H59A C59 H59B 109.5
C58 C59 H59C 109.5
H59A C59 H59C 109.5
H59B C59 H59C 109.5
C43 C48 C47 123.0(4)
C43 C48 O4 118.6(4)
C47 C48 O4 118.5(4)
C46 C47 C48 118.5(5)
C46 C47 H47 120.8
C48 C47 H47 120.8
C45 C46 C47 121.1(5)
C45 C46 H46 119.5
C47 C46 H46 119.5
C46 C45 C44 118.8(4)
C46 C45 H45 120.6
C44 C45 H45 120.6
O3 C44 C45 119.0(4)
O3 C44 C43 119.0(4)
C45 C44 C43 122.0(4)
C53 C52 C54 111.0(4)
C53 C52 P3 109.0(3)
C54 C52 P3 113.7(3)
C53 C52 H52 107.6
C54 C52 H52 107.6
P3 C52 H52 107.6
C52 C54 H54A 109.5
C52 C54 H54B 109.5
H54A C54 H54B 109.5
C52 C54 H54C 109.5
H54A C54 H54C 109.5
H54B C54 H54C 109.5
C52 C53 H53A 109.5
C52 C53 H53B 109.5
H53A C53 H53B 109.5
C52 C53 H53C 109.5
H53A C53 H53C 109.5
H53B C53 H53C 109.5
C51 C49 C50 112.4(4)
C51 C49 P3 113.2(3)
C50 C49 P3 113.4(3)
C51 C49 H49 105.7
C50 C49 H49 105.7
P3 C49 H49 105.7
C49 C51 H51A 109.5
C49 C51 H51B 109.5
H51A C51 H51B 109.5
C49 C51 H51C 109.5
H51A C51 H51C 109.5
H51B C51 H51C 109.5
C49 C50 H50A 109.5
C49 C50 H50B 109.5
H50A C50 H50B 109.5
C49 C50 H50C 109.5
H50A C50 H50C 109.5
H50B C50 H50C 109.5
C48 C43 C44 116.7(4)
C48 C43 Rh2 121.5(3)
C44 C43 Rh2 121.7(3)

loop_
_geom_bond_atom_site_label_1
_geom_bond_atom_site_label_2
_geom_bond_distance
Rh1 C13 2.010(4)
Rh1 C7 2.028(4)
Rh1 P2 2.3012(11)
Rh1 P1 2.3253(12)
Rh1 S1 2.3665(12)
Rh2 C43 2.016(4)
Rh2 C37 2.021(4)
Rh2 P4 2.2896(13)
Rh2 P3 2.3260(13)
Rh2 S2 2.3708(12)
P2 O2 1.646(3)
P2 C19 1.823(4)
P2 C22 1.830(4)
P4 O4 1.656(3)
P4 C55 1.816(4)
P4 C58 1.834(4)
S1 C1 1.774(4)
P1 O1 1.657(3)
P1 C25 1.827(4)
P1 C28 1.841(4)
S2 C31 1.776(4)
P3 O3 1.655(3)
P3 C49 1.833(4)
P3 C52 1.842(4)
O1 C14 1.391(4)
O2 C18 1.392(4)
O4 C48 1.389(5)
O3 C44 1.380(5)
C1 C2 1.380(5)
C1 C6 1.394(6)
C2 C3 1.385(6)
C2 H2 0.9500
C3 C4 1.373(7)
C3 H3 0.9500
C4 C5 1.380(7)
C4 H4 0.9500
C5 C6 1.384(6)
C5 H5 0.9500
C6 H6 0.9500
C7 C8 1.393(5)
C7 C12 1.397(5)
C8 C9 1.399(5)
C8 H8 0.9500
C9 C10 1.387(5)
C9 H9 0.9500
C10 C11 1.380(6)
C10 H10 0.9500
C11 C12 1.400(5)
C11 H11 0.9500
C12 H12 0.9500
C13 C14 1.376(5)
C13 C18 1.410(5)
C14 C15 1.383(5)
C25 C27 1.524(5)
C25 C26 1.542(5)
C25 H25 1.0000
C26 H26A 0.9800
C26 H26B 0.9800
C26 H26C 0.9800
C27 H27A 0.9800
C27 H27B 0.9800
C27 H27C 0.9800
C28 C30 1.522(5)
C28 C29 1.525(5)
C28 H28 1.0000
C30 H30A 0.9800
C30 H30B 0.9800
C30 H30C 0.9800
C29 H29A 0.9800
C29 H29B 0.9800
C29 H29C 0.9800
C15 C16 1.384(5)
C15 H15 0.9500
C16 C17 1.402(5)
C16 H16 0.9500
C17 C18 1.371(5)
C17 H17 0.9500
C19 C20 1.524(5)
C19 C21 1.551(5)
C19 H19 1.0000
C21 H21A 0.9800
C21 H21B 0.9800
C21 H21C 0.9800
C20 H20A 0.9800
C20 H20B 0.9800
C20 H20C 0.9800
C22 C24 1.535(5)
C22 C23 1.542(5)
C22 H22 1.0000
C24 H24A 0.9800
C24 H24B 0.9800
C24 H24C 0.9800
C23 H23A 0.9800
C23 H23B 0.9800
C23 H23C 0.9800
C31 C32 1.383(5)
C31 C36 1.395(5)
C32 C33 1.379(5)
C32 H32 0.9500
C33 C34 1.391(6)
C33 H33 0.9500
C34 C35 1.379(6)
C34 H34 0.9500
C35 C36 1.392(5)
C35 H35 0.9500
C36 H36 0.9500
C37 C42 1.396(5)
C37 C38 1.406(5)
C38 C39 1.395(5)
C38 H38 0.9500
C39 C40 1.377(6)
C39 H39 0.9500
C40 C41 1.371(6)
C40 H40 0.9500
C41 C42 1.397(6)
C41 H41 0.9500
C42 H42 0.9500
C55 C57 1.530(6)
C55 C56 1.540(6)
C55 H55 1.0000
C57 H57A 0.9800
C57 H57B 0.9800
C57 H57C 0.9800
C56 H56A 0.9800
C56 H56B 0.9800
C56 H56C 0.9800
C58 C59 1.526(5)
C58 C60 1.526(6)
C58 H58 1.0000
C60 H60A 0.9800
C60 H60B 0.9800
C60 H60C 0.9800
C59 H59A 0.9800
C59 H59B 0.9800
C59 H59C 0.9800
C48 C43 1.376(5)
C48 C47 1.388(6)
C47 C46 1.380(6)
C47 H47 0.9500
C46 C45 1.379(6)
C46 H46 0.9500
C45 C44 1.389(5)
C45 H45 0.9500
C44 C43 1.399(5)
C52 C53 1.529(6)
C52 C54 1.532(5)
C52 H52 1.0000
C54 H54A 0.9800
C54 H54B 0.9800
C54 H54C 0.9800
C53 H53A 0.9800
C53 H53B 0.9800
C53 H53C 0.9800
C49 C51 1.509(6)
C49 C50 1.526(5)
C49 H49 1.0000
C51 H51A 0.9800
C51 H51B 0.9800
C51 H51C 0.9800
C50 H50A 0.9800
C50 H50B 0.9800
C50 H50C 0.9800

loop_
_geom_torsion_atom_site_label_1
_geom_torsion_atom_site_label_2
_geom_torsion_atom_site_label_3
_geom_torsion_atom_site_label_4
_geom_torsion
C13 Rh1 P2 O2 8.12(15)
C7 Rh1 P2 O2 -78.93(16)
P1 Rh1 P2 O2 27.99(17)
S1 Rh1 P2 O2 164.86(11)
C13 Rh1 P2 C19 126.2(2)
C7 Rh1 P2 C19 39.2(2)
P1 Rh1 P2 C19 146.11(19)
S1 Rh1 P2 C19 -77.03(18)
C13 Rh1 P2 C22 -102.61(19)
C7 Rh1 P2 C22 170.3(2)
P1 Rh1 P2 C22 -82.75(19)
S1 Rh1 P2 C22 54.12(16)
C43 Rh2 P4 O4 -8.47(16)
C37 Rh2 P4 O4 79.66(17)
P3 Rh2 P4 O4 -18.61(19)
S2 Rh2 P4 O4 -161.57(12)
C43 Rh2 P4 C55 -119.9(2)
C37 Rh2 P4 C55 -31.7(2)
P3 Rh2 P4 C55 -130.0(2)
S2 Rh2 P4 C55 87.0(2)
C43 Rh2 P4 C58 100.5(2)
C37 Rh2 P4 C58 -171.3(2)
P3 Rh2 P4 C58 90.4(2)
S2 Rh2 P4 C58 -52.56(18)
C13 Rh1 S1 C1 -119.4(3)
C7 Rh1 S1 C1 82.0(2)
P2 Rh1 S1 C1 175.60(18)
P1 Rh1 S1 C1 -20.11(18)
C13 Rh1 P1 O1 -5.76(15)
C7 Rh1 P1 O1 81.26(17)
P2 Rh1 P1 O1 -25.68(17)
S1 Rh1 P1 O1 -160.22(11)
C13 Rh1 P1 C25 -121.7(2)
C7 Rh1 P1 C25 -34.6(2)
P2 Rh1 P1 C25 -141.57(18)
S1 Rh1 P1 C25 83.89(18)
C13 Rh1 P1 C28 103.45(19)
C7 Rh1 P1 C28 -169.5(2)
P2 Rh1 P1 C28 83.54(19)
S1 Rh1 P1 C28 -51.01(16)
C43 Rh2 S2 C31 101.1(3)
C37 Rh2 S2 C31 -95.6(2)
P4 Rh2 S2 C31 173.92(17)
P3 Rh2 S2 C31 6.96(17)
C43 Rh2 P3 O3 -1.60(16)
C37 Rh2 P3 O3 -88.83(17)
P4 Rh2 P3 O3 8.54(18)
S2 Rh2 P3 O3 150.20(11)
C43 Rh2 P3 C49 110.7(2)
C37 Rh2 P3 C49 23.5(2)
P4 Rh2 P3 C49 120.9(2)
S2 Rh2 P3 C49 -97.49(19)
C43 Rh2 P3 C52 -110.5(2)
C37 Rh2 P3 C52 162.2(2)
P4 Rh2 P3 C52 -100.4(2)
S2 Rh2 P3 C52 41.26(17)
C25 P1 O1 C14 143.8(3)
C28 P1 O1 C14 -110.0(3)
Rh1 P1 O1 C14 9.3(3)
C19 P2 O2 C18 -147.0(3)
C22 P2 O2 C18 105.0(3)
Rh1 P2 O2 C18 -12.2(3)
C55 P4 O4 C48 140.6(3)
C58 P4 O4 C48 -108.9(3)
Rh2 P4 O4 C48 13.7(3)
C49 P3 O3 C44 -132.4(3)
C52 P3 O3 C44 119.6(3)
Rh2 P3 O3 C44 0.2(3)
Rh1 S1 C1 C2 -96.0(4)
Rh1 S1 C1 C6 89.5(4)
C6 C1 C2 C3 -2.2(7)
S1 C1 C2 C3 -176.9(3)
C1 C2 C3 C4 -0.4(7)
C2 C3 C4 C5 2.5(8)
C3 C4 C5 C6 -2.0(8)
C4 C5 C6 C1 -0.6(7)
C2 C1 C6 C5 2.7(6)
S1 C1 C6 C5 177.4(3)
C13 Rh1 C7 C8 -6.4(4)
P2 Rh1 C7 C8 73.3(4)
P1 Rh1 C7 C8 -85.4(4)
S1 Rh1 C7 C8 164.6(3)
C13 Rh1 C7 C12 174.0(3)
P2 Rh1 C7 C12 -106.3(3)
P1 Rh1 C7 C12 95.0(3)
S1 Rh1 C7 C12 -15.1(3)
C12 C7 C8 C9 1.6(6)
Rh1 C7 C8 C9 -178.0(3)
C7 C8 C9 C10 -1.9(6)
C8 C9 C10 C11 0.8(6)
C9 C10 C11 C12 0.4(6)
C8 C7 C12 C11 -0.4(6)
Rh1 C7 C12 C11 179.3(3)
C10 C11 C12 C7 -0.6(6)
C7 Rh1 C13 C14 -91.5(3)
P2 Rh1 C13 C14 174.7(3)
P1 Rh1 C13 C14 2.3(3)
S1 Rh1 C13 C14 107.7(4)
C7 Rh1 C13 C18 89.8(3)
P2 Rh1 C13 C18 -4.0(3)
P1 Rh1 C13 C18 -176.5(3)
S1 Rh1 C13 C18 -71.0(5)
C18 C13 C14 C15 0.3(6)
Rh1 C13 C14 C15 -178.5(3)
C18 C13 C14 O1 -178.0(3)
Rh1 C13 C14 O1 3.2(5)
P1 O1 C14 C13 -8.8(5)
P1 O1 C14 C15 172.7(3)
O1 P1 C25 C27 175.2(3)
C28 P1 C25 C27 71.3(3)
Rh1 P1 C25 C27 -67.3(4)
O1 P1 C25 C26 -58.8(3)
C28 P1 C25 C26 -162.7(3)
Rh1 P1 C25 C26 58.7(3)
O1 P1 C28 C30 73.6(3)
C25 P1 C28 C30 177.1(3)
Rh1 P1 C28 C30 -37.5(4)
O1 P1 C28 C29 -52.2(4)
C25 P1 C28 C29 51.2(4)
Rh1 P1 C28 C29 -163.4(3)
C13 C14 C15 C16 -0.7(7)
O1 C14 C15 C16 177.7(4)
C14 C15 C16 C17 0.5(7)
C15 C16 C17 C18 0.1(6)
C16 C17 C18 O2 -178.7(3)
C16 C17 C18 C13 -0.4(6)
P2 O2 C18 C17 -171.0(3)
P2 O2 C18 C13 10.7(4)
C14 C13 C18 C17 0.3(6)
Rh1 C13 C18 C17 179.1(3)
C14 C13 C18 O2 178.5(3)
Rh1 C13 C18 O2 -2.7(5)
O2 P2 C19 C20 63.2(3)
C22 P2 C19 C20 170.0(3)
Rh1 P2 C19 C20 -56.1(4)
O2 P2 C19 C21 -172.4(3)
C22 P2 C19 C21 -65.5(3)
Rh1 P2 C19 C21 68.4(3)
O2 P2 C22 C24 62.7(3)
C19 P2 C22 C24 -43.3(4)
Rh1 P2 C22 C24 174.5(3)
O2 P2 C22 C23 -60.7(3)
C19 P2 C22 C23 -166.7(3)
Rh1 P2 C22 C23 51.0(3)
Rh2 S2 C31 C32 73.4(4)
Rh2 S2 C31 C36 -108.5(3)
C36 C31 C32 C33 2.9(6)
S2 C31 C32 C33 -178.9(3)
C31 C32 C33 C34 -0.4(6)
C32 C33 C34 C35 -1.8(7)
C33 C34 C35 C36 1.4(7)
C34 C35 C36 C31 1.2(6)
C32 C31 C36 C35 -3.3(6)
S2 C31 C36 C35 178.5(3)
C43 Rh2 C37 C42 11.4(4)
P4 Rh2 C37 C42 -68.3(4)
P3 Rh2 C37 C42 90.6(4)
S2 Rh2 C37 C42 -161.0(4)
C43 Rh2 C37 C38 -171.3(3)
P4 Rh2 C37 C38 109.0(3)
P3 Rh2 C37 C38 -92.1(3)
S2 Rh2 C37 C38 16.3(3)
C42 C37 C38 C39 -1.6(7)
Rh2 C37 C38 C39 -179.3(3)
C37 C38 C39 C40 -0.1(8)
C38 C39 C40 C41 0.8(8)
C39 C40 C41 C42 0.2(9)
C38 C37 C42 C41 2.6(7)
Rh2 C37 C42 C41 179.7(4)
C40 C41 C42 C37 -1.9(8)
O4 P4 C55 C57 -174.0(3)
C58 P4 C55 C57 82.8(4)
Rh2 P4 C55 C57 -60.3(4)
O4 P4 C55 C56 56.8(4)
C58 P4 C55 C56 -46.5(4)
Rh2 P4 C55 C56 170.5(3)
O4 P4 C58 C59 -166.8(3)
C55 P4 C58 C59 -63.3(4)
Rh2 P4 C58 C59 81.4(4)
O4 P4 C58 C60 68.4(3)
C55 P4 C58 C60 171.9(3)
Rh2 P4 C58 C60 -43.4(4)
P4 O4 C48 C43 -13.0(5)
P4 O4 C48 C47 167.7(3)
C43 C48 C47 C46 -0.2(7)
O4 C48 C47 C46 179.0(4)
C48 C47 C46 C45 -0.2(7)
C47 C46 C45 C44 0.3(7)
P3 O3 C44 C45 -177.9(3)
P3 O3 C44 C43 2.3(5)
C46 C45 C44 O3 -179.7(4)
C46 C45 C44 C43 0.1(7)
O3 P3 C52 C53 -68.4(3)
C49 P3 C52 C53 -169.9(3)
Rh2 P3 C52 C53 42.8(3)
O3 P3 C52 C54 56.0(4)
C49 P3 C52 C54 -45.5(4)
Rh2 P3 C52 C54 167.2(3)
O3 P3 C49 C51 -169.1(4)
C52 P3 C49 C51 -65.8(4)
Rh2 P3 C49 C51 75.8(4)
O3 P3 C49 C50 61.4(4)
C52 P3 C49 C50 164.6(3)
Rh2 P3 C49 C50 -53.8(4)
C47 C48 C43 C44 0.6(7)
O4 C48 C43 C44 -178.7(4)
C47 C48 C43 Rh2 -175.9(3)
O4 C48 C43 Rh2 4.8(6)
O3 C44 C43 C48 179.3(4)
C45 C44 C43 C48 -0.5(6)
O3 C44 C43 Rh2 -4.2(5)
C45 C44 C43 Rh2 176.0(3)
C37 Rh2 C43 C48 -86.2(4)
P4 Rh2 C43 C48 3.2(3)
P3 Rh2 C43 C48 179.5(4)
S2 Rh2 C43 C48 79.2(4)
C37 Rh2 C43 C44 97.5(4)
P4 Rh2 C43 C44 -173.1(4)
P3 Rh2 C43 C44 3.2(3)
S2 Rh2 C43 C44 -97.1(4)
